data_2007466
loop_
_publ_author_name
'Hatsue Tamura'
'Shinya Ueno'
'Kazuhide Ogawa'
'Toshikazu Nagai'
'Takumi Oshima'

_publ_section_title
;
 Benzophenone Crown Ether Acetals with 14- and 17-Membered Rings
;
_journal_issue 7
_journal_name_full 'Acta Crystallographica Section C'
_journal_page_first 1049
_journal_page_last 1052
_journal_paper_doi 10.1107/S010827019800170X
_journal_volume 54
_journal_year 1998
_chemical_formula_sum 'C21 H26 O5'
_chemical_formula_weight 358.43
_chemical_melting_point .362E-305
_chemical_name_systematic
;
2,2-diphenyl-1,3,6,9,12-pentaoxacyclotetradecane
;
_space_group_IT_number 14
_symmetry_cell_setting monoclinic
_symmetry_space_group_name_Hall '-P 2yab'
_symmetry_space_group_name_H-M 'P 1 21/a 1'
_audit_creation_method 'from TEXRAY.INF file'
_cell_angle_alpha 90
_cell_angle_beta 109.560(10)
_cell_angle_gamma 90
_cell_formula_units_Z 4
_cell_length_a 13.367(3)
_cell_length_b 10.019(2)
_cell_length_c 15.554(2)
_cell_measurement_reflns_used 25
_cell_measurement_temperature 296
_cell_measurement_theta_max 12.1
_cell_measurement_theta_min 10.2
_cell_volume 1962.8(7)
_computing_cell_refinement 'MSC/AFC Diffractometer Control Software'
_computing_data_collection
;   MSC/AFC Diffractometer Control Software
(Molecular Structure Corporation, 1995)
;
_computing_data_reduction 'TEXSAN (Molecular Structure Corporation, 1995)'
_computing_publication_material TEXSAN
_computing_structure_refinement TEXSAN
_computing_structure_solution 'SHELXS86 (Sheldrick, 1990)'
_diffrn_ambient_temperature 296
_diffrn_measurement_device 'Rigaku AFC-7R'
_diffrn_measurement_method '\w-2\q scans'
_diffrn_radiation_monochromator graphite
_diffrn_radiation_source 'Rigaku rotating-anode'
_diffrn_radiation_type 'Mo K\a'
_diffrn_radiation_wavelength 0.7107
_diffrn_reflns_av_R_equivalents 0.041
_diffrn_reflns_av_sigmaI/netI 0.114
_diffrn_reflns_limit_h_max 18
_diffrn_reflns_limit_h_min 0
_diffrn_reflns_limit_k_max 14
_diffrn_reflns_limit_k_min 0
_diffrn_reflns_limit_l_max 20
_diffrn_reflns_limit_l_min -21
_diffrn_reflns_number 6251
_diffrn_reflns_theta_max 30
_diffrn_reflns_theta_min 3
_diffrn_standards_decay_% 19.90
_diffrn_standards_interval_count 150
_diffrn_standards_number 3
_exptl_absorpt_coefficient_mu 0.086
_exptl_absorpt_correction_T_max 1.000
_exptl_absorpt_correction_T_min 0.969
_exptl_absorpt_correction_type '\y scans (North et al., 1968)'
_exptl_crystal_colour colourless
_exptl_crystal_density_diffrn 1.213
_exptl_crystal_density_meas ?
_exptl_crystal_description prismatic
_exptl_crystal_F_000 768
_exptl_crystal_size_max 0.40
_exptl_crystal_size_mid 0.30
_exptl_crystal_size_min 0.20
_refine_diff_density_max 0.15
_refine_diff_density_min -0.24
_refine_ls_extinction_method none
_refine_ls_goodness_of_fit_obs 1.71
_refine_ls_hydrogen_treatment 'H atoms riding, U(H) = 1.2U~eq~(C)'
_refine_ls_matrix_type full
_refine_ls_number_constraints 0
_refine_ls_number_parameters 235
_refine_ls_number_reflns 2687
_refine_ls_number_restraints 0
_refine_ls_R_factor_obs .050
_refine_ls_shift/esd_max 0.03
_refine_ls_shift/esd_mean 0.008
_refine_ls_structure_factor_coef F
_refine_ls_weighting_details 'w = 1/[\s^2^(Fo) + 0.0001|Fo|^2^]'
_refine_ls_weighting_scheme calc
_refine_ls_wR_factor_obs .057
_reflns_number_observed 2687
_reflns_number_total 6023
_reflns_observed_criterion '[I>2\s(I)]'
_cod_data_source_file oa1043.cif
_cod_data_source_block II
_cod_depositor_comments
;
The following automatic conversions were performed:

'_exptl_crystal_density_meas' value 'not measured' was changed to '?'
- the value is perceived as not measured.

Automatic conversion script
Id: cif_fix_values 3008 2015-01-20 13:52:24Z robertas 

The following automatic conversions were performed:

'_refine_ls_weighting_scheme' value 'w = 1/[\s^2^(Fo) +
0.0001|Fo|^2^]' was changed to 'calc'. New tag
'_refine_ls_weighting_details' was created. The value of the new tag
was set to 'w = 1/[\s^2^(Fo) + 0.0001|Fo|^2^]'.

Automatic conversion script
Id: cif_fix_values 3143 2015-03-26 13:38:13Z robertas 
;
_cod_original_sg_symbol_H-M 'P 21/a'
_cod_original_formula_sum 'C21 H26 O5 '
_cod_database_code 2007466

loop_
_symmetry_equiv_pos_as_xyz
'  +x,  +y,  +z'
'1/2-x,1/2+y,  -z'
'  -x,  -y,  -z'
'1/2+x,1/2-y,  +z'

loop_
_atom_site_aniso_label
_atom_site_aniso_U_11
_atom_site_aniso_U_22
_atom_site_aniso_U_33
_atom_site_aniso_U_12
_atom_site_aniso_U_13
_atom_site_aniso_U_23
O1 .0585(9) .0425(9) .0374(8) .0088(7) .0253(7) .0048(6)
O2 .0800(10) .0550(10) .0449(9) .0049(9) .0348(9) -.0008(7)
O3 .0650(10) .0750(10) .0500(9) .0012(9) .0202(8) -.0038(9)
O4 .0620(10) .0570(10) .0580(10) -.0057(9) .0223(8) -.0049(8)
O5 .0482(9) .0580(10) .0433(8) -.0013(8) .0133(7) .0009(7)
C1 .0480(10) .0400(10) .0350(10) .0050(10) .0178(9) .0029(9)
C2 .0630(10) .0500(10) .0410(10) .0040(10) .0290(10) .0040(10)
C3 .067(2) .068(2) .0360(10) .0140(10) .0210(10) .0000(10)
C4 .073(2) .056(2) .0570(10) .0110(10) .0360(10) -.0040(10)
C5 .090(2) .071(2) .055(2) -.002(2) .0350(10) -.0140(10)
C6 .075(2) .066(2) .061(2) -.0080(10) .0130(10) -.0160(10)
C7 .0570(10) .054(2) .066(2) -.0090(10) .0120(10) .0020(10)
C8 .0470(10) .094(2) .072(2) -.0110(10) .0240(10) -.018(2)
C9 .066(2) .080(2) .0540(10) -.0190(10) .0280(10) -.0070(10)
C10 .0540(10) .0410(10) .0380(10) -.0020(10) .0220(10) .0011(9)
C11 .078(2) .057(2) .0450(10) .0130(10) .0310(10) .0130(10)
C12 .115(2) .074(2) .0490(10) .014(2) .037(2) .0220(10)
C13 .113(2) .083(2) .051(2) -.010(2) .050(2) .0080(10)
C14 .089(2) .109(3) .062(2) .008(2) .049(2) -.004(2)
C15 .079(2) .089(2) .0490(10) .026(2) .0350(10) .0060(10)
C16 .0560(10) .0410(10) .0360(10) .0050(10) .0230(10) .0019(9)
C17 .070(2) .055(2) .0530(10) -.0050(10) .0240(10) .0020(10)
C18 .103(2) .062(2) .076(2) -.027(2) .043(2) -.011(2)
C19 .145(3) .048(2) .093(2) -.017(2) .072(2) -.002(2)
C20 .129(3) .050(2) .074(2) .018(2) .049(2) .023(2)
C21 .081(2) .057(2) .0460(10) .0110(10) .0260(10) .0110(10)

loop_
_atom_site_label
_atom_site_fract_x
_atom_site_fract_y
_atom_site_fract_z
_atom_site_U_iso_or_equiv
_atom_site_thermal_displace_type
_atom_site_calc_flag
_atom_site_calc_attached_atom
O1 .89110(10) .14720(10) .30009(9) .0438(4) Uani ? ?
O2 .98820(10) .0355(2) .12180(10) .0564(5) Uani ? ?
O3 .79670(10) -.1234(2) .07690(10) .0630(6) Uani ? ?
O4 .62410(10) .0424(2) .09020(10) .0585(5) Uani ? ?
O5 .71660(10) .2247(2) .24870(10) .0502(5) Uani ? ?
C1 .8180(2) .2396(2) .31490(10) .0400(6) Uani ? ?
C2 .8971(2) .1485(2) .20950(10) .0487(7) Uani ? ?
C3 .9794(2) .0492(3) .2101(2) .0558(7) Uani ? ?
C4 .9760(2) -.0969(3) .0869(2) .0587(8) Uani ? ?
C5 .8659(2) -.1250(3) .0252(2) .0692(9) Uani ? ?
C6 .6885(2) -.1345(3) .0228(2) .0698(9) Uani ? ?
C7 .6220(2) -.0982(3) .0790(2) .0612(8) Uani ? ?
C8 .5807(2) .0850(3) .1572(2) .0701(9) Uani ? ?
C9 .6640(2) .1013(3) .2497(2) .0647(8) Uani ? ?
C10 .8160(2) .2121(2) .41120(10) .0425(6) Uani ? ?
C11 .8860(2) .1273(3) .4705(2) .0574(8) Uani ? ?
C12 .8808(3) .1045(3) .5570(2) .0770(10) Uani ? ?
C13 .8047(3) .1659(3) .5839(2) .0770(10) Uani ? ?
C14 .7356(3) .2517(4) .5259(2) .0810(10) Uani ? ?
C15 .7408(2) .2760(3) .4395(2) .0686(9) Uani ? ?
C16 .8526(2) .3830(2) .30640(10) .0425(6) Uani ? ?
C17 .9465(2) .4292(3) .3688(2) .0585(8) Uani ? ?
C18 .9815(3) .5578(3) .3633(2) .0770(10) Uani ? ?
C19 .9226(3) .6398(3) .2945(3) .0870(10) Uani ? ?
C20 .8306(3) .5960(3) .2320(2) .0800(10) Uani ? ?
C21 .7943(2) .4678(3) .2380(2) .0603(8) Uani ? ?
H1 .8306 .1242 .1661 .0584 Uiso calc C2
H2 .9168 .2346 .1952 .0584 Uiso calc C2
H3 .9608 -.0347 .2289 .0670 Uiso calc C3
H4 1.0458 .0774 .2518 .0670 Uiso calc C3
H5 1.0235 -.1096 .0538 .0704 Uiso calc C4
H6 .9932 -.1575 .1367 .0704 Uiso calc C4
H7 .8636 -.2102 -.0022 .0831 Uiso calc C5
H8 .8446 -.0587 -.0210 .0831 Uiso calc C5
H9 .6735 -.0759 -.0279 .0838 Uiso calc C6
H10 .6736 -.2238 .0017 .0838 Uiso calc C6
H11 .6493 -.1400 .1370 .0734 Uiso calc C7
H12 .5511 -.1269 .0492 .0734 Uiso calc C7
H13 .5462 .1683 .1389 .0841 Uiso calc C8
H14 .5304 .0206 .1615 .0841 Uiso calc C8
H15 .7133 .0297 .2613 .0776 Uiso calc C9
H16 .6317 .1030 .2956 .0776 Uiso calc C9
H17 .9387 .0835 .4523 .0689 Uiso calc C11
H18 .9304 .0460 .5977 .0923 Uiso calc C12
H19 .8001 .1487 .6425 .0923 Uiso calc C13
H20 .6833 .2955 .5446 .0968 Uiso calc C14
H21 .6926 .3369 .3998 .0823 Uiso calc C15
H22 .9875 .3717 .4160 .0703 Uiso calc C17
H23 1.0458 .5888 .4068 .0925 Uiso calc C18
H24 .9462 .7283 .2904 .1045 Uiso calc C19
H25 .7911 .6534 .1840 .0965 Uiso calc C20
H26 .7292 .4383 .1949 .0724 Uiso calc C21

loop_
_atom_type_symbol
_atom_type_scat_dispersion_real
_atom_type_scat_dispersion_imag
_atom_type_scat_source
C 0.003 0.002
;International Tables for Crystallography
(1992, Vol. C, Tables 4.2.6.8 and 6.1.1.1)
;
H 0.000 0.000
;International Tables for Crystallography
(1992, Vol. C, Table 6.1.1.2)
;
O 0.011 0.006
;International Tables for Crystallography
(1992, Vol. C, Tables 4.2.6.8 and 6.1.1.1)
;

loop_
_geom_angle_atom_site_label_1
_geom_angle_atom_site_label_2
_geom_angle_atom_site_label_3
_geom_angle
_geom_angle_publ_flag
C1 O1 C2 114.8(2) no
C3 O2 C4 115.0(2) no
C5 O3 C6 113.2(2) no
C7 O4 C8 113.1(2) no
C1 O5 C9 116.2(2) no
O1 C1 O5 111.0(2) no
O1 C1 C10 106.2(2) no
O1 C1 C16 110.8(2) no
O5 C1 C10 111.6(2) no
O5 C1 C16 106.4(2) no
C10 C1 C16 111.0(2) no
O1 C2 C3 105.8(2) no
O1 C2 H1 110.4(2) no
O1 C2 H2 110.4(2) no
C3 C2 H1 110.4(2) no
C3 C2 H2 110.4(2) no
H1 C2 H2 109.5(2) no
O2 C3 C2 111.1(2) no
O2 C3 H3 109.1(2) no
O2 C3 H4 109.1(2) no
C2 C3 H3 109.1(2) no
C2 C3 H4 109.1(2) no
H3 C3 H4 109.5(2) no
O2 C4 C5 112.6(2) no
O2 C4 H5 108.7(2) no
O2 C4 H6 108.7(2) no
C5 C4 H5 108.7(2) no
C5 C4 H6 108.7(3) no
H5 C4 H6 109.5(2) no
O3 C5 C4 108.9(2) no
O3 C5 H7 109.6(3) no
O3 C5 H8 109.6(3) no
C4 C5 H7 109.6(3) no
C4 C5 H8 109.6(3) no
H7 C5 H8 109.5(3) no
O3 C6 C7 109.0(2) no
O3 C6 H9 109.6(3) no
O3 C6 H10 109.6(3) no
C7 C6 H9 109.6(3) no
C7 C6 H10 109.6(3) no
H9 C6 H10 109.5(3) no
O4 C7 C6 108.9(2) no
O4 C7 H11 109.6(2) no
O4 C7 H12 109.6(2) no
C6 C7 H11 109.6(3) no
C6 C7 H12 109.6(2) no
H11 C7 H12 109.5(3) no
O4 C8 C9 112.4(2) no
O4 C8 H13 108.7(3) no
O4 C8 H14 108.7(3) no
C9 C8 H13 108.7(3) no
C9 C8 H14 108.7(3) no
H13 C8 H14 109.5(2) no
O5 C9 C8 107.0(2) no
O5 C9 H15 110.1(2) no
O5 C9 H16 110.1(2) no
C8 C9 H15 110.1(3) no
C8 C9 H16 110.1(2) no
H15 C9 H16 109.5(3) no
C1 C10 C11 122.7(2) no
C1 C10 C15 118.7(2) no
C11 C10 C15 118.6(2) no
C10 C11 C12 120.7(2) no
C10 C11 H17 119.6(2) no
C12 C11 H17 119.6(2) no
C11 C12 C13 120.3(3) no
C11 C12 H18 119.8(3) no
C13 C12 H18 119.9(3) no
C12 C13 C14 119.4(2) no
C12 C13 H19 120.3(3) no
C14 C13 H19 120.3(3) no
C13 C14 C15 120.6(3) no
C13 C14 H20 119.7(3) no
C15 C14 H20 119.7(3) no
C10 C15 C14 120.3(3) no
C10 C15 H21 119.9(2) no
C14 C15 H21 119.9(3) no
C1 C16 C17 118.9(2) no
C1 C16 C21 122.4(2) no
C17 C16 C21 118.7(2) no
C16 C17 C18 121.0(3) no
C16 C17 H22 119.5(3) no
C18 C17 H22 119.5(3) no
C17 C18 C19 119.2(3) no
C17 C18 H23 120.4(3) no
C19 C18 H23 120.4(3) no
C18 C19 C20 120.7(3) no
C18 C19 H24 119.6(4) no
C20 C19 H24 119.7(4) no
C19 C20 C21 120.3(3) no
C19 C20 H25 119.9(4) no
C21 C20 H25 119.9(4) no
C16 C21 C20 120.1(3) no
C16 C21 H26 120.0(3) no
C20 C21 H26 120.0(3) no

loop_
_geom_bond_atom_site_label_1
_geom_bond_atom_site_label_2
_geom_bond_site_symmetry_1
_geom_bond_site_symmetry_2
_geom_bond_distance
_geom_bond_publ_flag
O1 C1 . . 1.420(2) yes
O1 C2 . . 1.438(2) yes
O2 C3 . . 1.424(3) yes
O2 C4 . . 1.421(3) yes
O3 C5 . . 1.415(3) yes
O3 C6 . . 1.413(3) yes
O4 C7 . . 1.419(3) yes
O4 C8 . . 1.418(3) yes
O5 C1 . . 1.409(2) yes
O5 C9 . . 1.426(3) yes
C1 C10 . . 1.532(3) no
C1 C16 . . 1.528(3) no
C2 C3 . . 1.481(3) yes
C4 C5 . . 1.491(4) yes
C6 C7 . . 1.485(4) yes
C8 C9 . . 1.505(4) yes
C10 C11 . . 1.367(3) no
C10 C15 . . 1.383(3) no
C11 C12 . . 1.389(3) no
C12 C13 . . 1.369(4) no
C13 C14 . . 1.359(4) no
C14 C15 . . 1.390(4) no
C16 C17 . . 1.384(3) no
C16 C21 . . 1.381(3) no
C17 C18 . . 1.383(4) no
C18 C19 . . 1.371(4) no
C19 C20 . . 1.359(4) no
C20 C21 . . 1.387(4) no

loop_
_geom_contact_atom_site_label_1
_geom_contact_atom_site_label_2
_geom_contact_distance
_geom_contact_site_symmetry_2
_geom_contact_publ_flag
O2 C4 3.490(3) 3_755 no
O2 C5 3.580(3) 3_755 no
O4 C7 3.502(3) 3_655 no
C4 C4 3.556(5) 3_755 no

loop_
_geom_torsion_atom_site_label_1
_geom_torsion_atom_site_label_2
_geom_torsion_atom_site_label_3
_geom_torsion_atom_site_label_4
_geom_torsion
_geom_torsion_publ_flag
O1 C1 O5 C9 65.1(2) yes
O1 C1 C10 C11 8.8(3) no
O1 C1 C10 C15 -171.6(2) no
O1 C1 C16 C17 -64.5(2) no
O1 C1 C16 C21 114.5(2) no
O1 C2 C3 O2 176.5(2) yes
O2 C4 C5 O3 -67.1(3) yes
O3 C6 C7 O4 75.0(3) yes
O4 C8 C9 O5 77.9(3) yes
O5 C1 O1 C2 53.0(2) yes
O5 C1 C10 C11 129.9(2) no
O5 C1 C10 C15 -50.5(3) no
O5 C1 C16 C17 174.8(2) no
O5 C1 C16 C21 -6.2(3) no
C1 O1 C2 C3 178.2(2) yes
C1 O5 C9 C8 -159.5(2) yes
C1 C10 C11 C12 -179.6(2) no
C1 C10 C15 C14 179.0(3) no
C1 C16 C17 C18 179.4(2) no
C1 C16 C21 C20 -178.3(2) no
C2 O1 C1 C10 174.5(2) no
C2 O1 C1 C16 -64.9(2) no
C2 C3 O2 C4 -124.8(2) yes
C3 O2 C4 C5 96.4(2) yes
C4 C5 O3 C6 173.5(2) yes
C5 O3 C6 C7 -166.0(2) yes
C6 C7 O4 C8 -168.2(2) yes
C7 O4 C8 C9 93.6(3) yes
C9 O5 C1 C10 -53.2(2) no
C9 O5 C1 C16 -174.3(2) no
C10 C1 C16 C17 53.2(3) no
C10 C1 C16 C21 -127.7(2) no
C10 C11 C12 C13 0.6(5) no
C10 C15 C14 C13 0.6(5) no
C11 C10 C1 C16 -111.7(2) no
C11 C10 C15 C14 -1.4(4) no
C15 C10 C1 C16 67.9(3) no
